data_4319635
loop_
_publ_author_name
Evenson
'Peter K. Dorhout'

_publ_section_title
;
 Synthesis and Characterization of Four New Europium Group XIV
 Chalcogenides: K2EuTSe5 and KEuTS4(T = Si, Ge)
;
_journal_name_full 'Inorganic Chemistry'
_journal_page_first 2409
_journal_page_last 2414
_journal_paper_doi 10.1021/ic001248s
_journal_volume 40
_journal_year 2001
_chemical_formula_sum 'Eu Ge K S4'
_chemical_formula_weight 391.89
_chemical_name_systematic
; 
 ? 
;
_space_group_IT_number 4
_symmetry_cell_setting monoclinic
_symmetry_space_group_name_Hall 'P 2yb'
_symmetry_space_group_name_H-M 'P 1 21 1'
_atom_sites_solution_hydrogens geom
_atom_sites_solution_primary direct
_atom_sites_solution_secondary difmap
_audit_creation_method SHELXL
_cell_angle_alpha 90.00
_cell_angle_beta 107.80(2)
_cell_angle_gamma 90.00
_cell_formula_units_Z 2
_cell_length_a 6.510(2)
_cell_length_b 6.649(2)
_cell_length_c 8.603(3)
_cell_measurement_temperature 167(2)
_cell_volume 354.6(2)
_computing_cell_refinement 'Bruker SMART'
_computing_data_collection 'Bruker SMART'
_computing_data_reduction 'Bruker SAINT'
_computing_molecular_graphics 'Bruker SHELXTL'
_computing_publication_material 'Bruker SHELXTL'
_computing_structure_refinement 'SHELXL-93 (Sheldrick, 1993)'
_computing_structure_solution 'SHELXS-86 (Sheldrick, 1990)'
_diffrn_ambient_temperature 167(2)
_diffrn_measurement_device 'Bruker CCD'
_diffrn_measurement_method '\w scans'
_diffrn_radiation_monochromator graphite
_diffrn_radiation_source 'fine-focus sealed tube'
_diffrn_radiation_type MoK\a
_diffrn_radiation_wavelength 0.71073
_diffrn_reflns_av_R_equivalents 0.0355
_diffrn_reflns_av_sigmaI/netI 0.0572
_diffrn_reflns_limit_h_max 8
_diffrn_reflns_limit_h_min -6
_diffrn_reflns_limit_k_max 8
_diffrn_reflns_limit_k_min -7
_diffrn_reflns_limit_l_max 8
_diffrn_reflns_limit_l_min -11
_diffrn_reflns_number 2400
_diffrn_reflns_theta_max 28.36
_diffrn_reflns_theta_min 2.49
_exptl_absorpt_coefficient_mu 14.645
_exptl_absorpt_correction_type SADABS
_exptl_crystal_colour 'deep red'
_exptl_crystal_density_diffrn 3.671
_exptl_crystal_description plate
_exptl_crystal_F_000 356
_exptl_crystal_size_max 0.09
_exptl_crystal_size_mid 0.12
_exptl_crystal_size_min 0.18
_refine_diff_density_max 2.653
_refine_diff_density_min -2.557
_refine_diff_density_rms 0.397
_refine_ls_abs_structure_details 'Flack H D (1983), Acta Cryst. A39, 876-881'
_refine_ls_abs_structure_Flack 0.00
_refine_ls_extinction_method none
_refine_ls_goodness_of_fit_all 1.051
_refine_ls_goodness_of_fit_obs 1.064
_refine_ls_matrix_type full
_refine_ls_number_parameters 64
_refine_ls_number_reflns 1572
_refine_ls_number_restraints 1
_refine_ls_restrained_S_all 1.051
_refine_ls_restrained_S_obs 1.064
_refine_ls_R_factor_all 0.0356
_refine_ls_R_factor_obs 0.0346
_refine_ls_shift/esd_max 0.000
_refine_ls_shift/esd_mean 0.000
_refine_ls_structure_factor_coef Fsqd
_refine_ls_weighting_details 'w=1/[\s^2^(Fo^2^)+(0.0489P)^2^+0.0000P] where P=(Fo^2^+2Fc^2^)/3'
_refine_ls_weighting_scheme calc
_refine_ls_wR_factor_all 0.0862
_refine_ls_wR_factor_obs 0.0857
_reflns_number_observed 1518
_reflns_number_total 1572
_reflns_observed_criterion >2sigma(I)
_cod_data_source_file ic001248s_4.cif
_cod_data_source_block p21
_cod_depositor_comments
;
The following automatic conversions were performed:

'_symmetry_cell_setting' value 'Monoclinic' changed to 'monoclinic'
according to the built-in table from CIF Core dictionary named
'cif_core.dic' version 2.4.1 from 2010-06-29.

Automatic conversion script
Id: cif_fix_values 1646 2011-03-28 12:23:43Z adriana 

The following automatic conversions were performed:

'_refine_ls_weighting_scheme' value 'calc
w=1/[\s^2^(Fo^2^)+(0.0489P)^2^+0.0000P] where P=(Fo^2^+2Fc^2^)/3' was
changed to 'calc'. New tag '_refine_ls_weighting_details' was
created. The value of the new tag was set to
'w=1/[\s^2^(Fo^2^)+(0.0489P)^2^+0.0000P] where P=(Fo^2^+2Fc^2^)/3'.

Automatic conversion script
Id: cif_fix_values 3143 2015-03-26 13:38:13Z robertas 
;
_cod_original_cell_volume 354.5(2)
_cod_database_code 4319635

loop_
_symmetry_equiv_pos_as_xyz
'x, y, z'
'-x, y+1/2, -z'

loop_
_atom_site_aniso_label
_atom_site_aniso_U_11
_atom_site_aniso_U_22
_atom_site_aniso_U_33
_atom_site_aniso_U_23
_atom_site_aniso_U_13
_atom_site_aniso_U_12
Eu1 0.0056(2) 0.0046(2) 0.0069(2) 0.0002(2) 0.00267(12) 0.0000(2)
Ge1 0.0049(4) 0.0038(5) 0.0068(4) 0.0001(3) 0.0026(3) -0.0001(3)
K1 0.0173(8) 0.0191(14) 0.0100(8) -0.0022(10) 0.0049(6) -0.0023(10)
S1 0.0070(9) 0.0038(11) 0.0095(12) 0.0000(8) 0.0020(7) 0.0014(9)
S2 0.0075(9) 0.0042(10) 0.0076(12) -0.0001(8) 0.0026(7) 0.0005(9)
S3 0.0087(9) 0.0125(13) 0.0089(9) 0.0025(8) 0.0045(7) 0.0015(8)
S4 0.0062(9) 0.0093(11) 0.0064(10) 0.0011(8) 0.0020(7) -0.0014(8)

loop_
_atom_site_label
_atom_site_type_symbol
_atom_site_fract_x
_atom_site_fract_y
_atom_site_fract_z
_atom_site_U_iso_or_equiv
_atom_site_thermal_displace_type
_atom_site_occupancy
_atom_site_calc_flag
_atom_site_refinement_flags
_atom_site_disorder_group
Eu1 Eu 0.26980(5) 0.96425(6) 0.94753(4) 0.00550(13) Uani 1 d . .
Ge1 Ge 0.72077(13) 0.99863(14) 0.82084(10) 0.0050(2) Uani 1 d . .
K1 K 0.2329(3) 0.9821(5) 0.4361(2) 0.0153(5) Uani 1 d . .
S1 S 0.4741(4) 1.2375(4) 0.7753(3) 0.0069(5) Uani 1 d . .
S2 S 0.4843(3) 1.2280(4) 1.2084(3) 0.0064(5) Uani 1 d . .
S3 S -0.0792(3) 1.0008(4) 0.6589(3) 0.0097(5) Uani 1 d . .
S4 S 0.0729(3) 0.5567(4) 0.9270(3) 0.0073(4) Uani 1 d . .

loop_
_atom_type_symbol
_atom_type_description
_atom_type_scat_dispersion_real
_atom_type_scat_dispersion_imag
_atom_type_scat_source
S S 0.1246 0.1234 'International Tables Vol C Tables 4.2.6.8 and 6.1.1.4'
K K 0.2009 0.2494 'International Tables Vol C Tables 4.2.6.8 and 6.1.1.4'
Ge Ge 0.1547 1.8001 'International Tables Vol C Tables 4.2.6.8 and 6.1.1.4'
Eu Eu -0.1578 3.6682 'International Tables Vol C Tables 4.2.6.8 and 6.1.1.4'

loop_
_geom_angle_atom_site_label_1
_geom_angle_atom_site_label_2
_geom_angle_atom_site_label_3
_geom_angle
_geom_angle_site_symmetry_1
_geom_angle_site_symmetry_3
_geom_angle_publ_flag
S3 Eu1 S4 78.46(7) . 2_557 ?
S3 Eu1 S2 92.89(7) . 2_647 ?
S4 Eu1 S2 157.04(7) 2_557 2_647 ?
S3 Eu1 S2 135.15(7) . . ?
S4 Eu1 S2 79.61(7) 2_557 . ?
S2 Eu1 S2 119.86(4) 2_647 . ?
S3 Eu1 S1 151.74(7) . 2_647 ?
S4 Eu1 S1 97.01(7) 2_557 2_647 ?
S2 Eu1 S1 80.51(7) 2_647 2_647 ?
S2 Eu1 S1 69.56(7) . 2_647 ?
S3 Eu1 S1 82.44(7) . . ?
S4 Eu1 S1 126.56(7) 2_557 . ?
S2 Eu1 S1 72.23(7) 2_647 . ?
S2 Eu1 S1 80.03(7) . . ?
S1 Eu1 S1 120.60(4) 2_647 . ?
S3 Eu1 S4 79.03(7) . . ?
S4 Eu1 S4 81.09(5) 2_557 . ?
S2 Eu1 S4 76.37(7) 2_647 . ?
S2 Eu1 S4 134.73(7) . . ?
S1 Eu1 S4 72.71(7) 2_647 . ?
S1 Eu1 S4 142.43(7) . . ?
S3 Eu1 Ge1 39.52(5) . 1_455 ?
S4 Eu1 Ge1 40.12(5) 2_557 1_455 ?
S2 Eu1 Ge1 124.78(5) 2_647 1_455 ?
S2 Eu1 Ge1 115.03(5) . 1_455 ?
S1 Eu1 Ge1 125.73(5) 2_647 1_455 ?
S1 Eu1 Ge1 113.14(5) . 1_455 ?
S4 Eu1 Ge1 69.65(5) . 1_455 ?
S3 Eu1 Ge1 104.58(5) . . ?
S4 Eu1 Ge1 163.09(5) 2_557 . ?
S2 Eu1 Ge1 39.76(5) 2_647 . ?
S2 Eu1 Ge1 87.04(5) . . ?
S1 Eu1 Ge1 87.89(6) 2_647 . ?
S1 Eu1 Ge1 39.60(5) . . ?
S4 Eu1 Ge1 115.79(5) . . ?
Ge1 Eu1 Ge1 143.84(3) 1_455 . ?
S3 Eu1 Ge1 115.22(5) . 2_647 ?
S4 Eu1 Ge1 81.97(5) 2_557 2_647 ?
S2 Eu1 Ge1 82.66(6) 2_647 2_647 ?
S2 Eu1 Ge1 99.69(6) . 2_647 ?
S1 Eu1 Ge1 36.92(5) 2_647 2_647 ?
S1 Eu1 Ge1 150.24(5) . 2_647 ?
S4 Eu1 Ge1 36.97(5) . 2_647 ?
Ge1 Eu1 Ge1 94.13(3) 1_455 2_647 ?
Ge1 Eu1 Ge1 110.73(3) . 2_647 ?
S3 Eu1 K1 126.17(5) . 1_556 ?
S4 Eu1 K1 48.07(5) 2_557 1_556 ?
S2 Eu1 K1 133.17(6) 2_647 1_556 ?
S2 Eu1 K1 51.12(6) . 1_556 ?
S1 Eu1 K1 52.74(6) 2_647 1_556 ?
S1 Eu1 K1 130.82(7) . 1_556 ?
S4 Eu1 K1 86.06(6) . 1_556 ?
Ge1 Eu1 K1 86.79(4) 1_455 1_556 ?
Ge1 Eu1 K1 128.23(4) . 1_556 ?
Ge1 Eu1 K1 59.18(5) 2_647 1_556 ?
S3 Eu1 K1 47.42(5) . . ?
S4 Eu1 K1 125.20(5) 2_557 . ?
S2 Eu1 K1 53.34(6) 2_647 . ?
S2 Eu1 K1 130.04(7) . . ?
S1 Eu1 K1 133.85(6) 2_647 . ?
S1 Eu1 K1 50.07(6) . . ?
S4 Eu1 K1 94.31(6) . . ?
Ge1 Eu1 K1 86.92(4) 1_455 . ?
Ge1 Eu1 K1 57.58(4) . . ?
Ge1 Eu1 K1 124.09(5) 2_647 . ?
K1 Eu1 K1 173.14(6) 1_556 . ?
S3 Ge1 S1 115.24(9) 1_655 . ?
S3 Ge1 S2 113.04(10) 1_655 2_647 ?
S1 Ge1 S2 100.63(9) . 2_647 ?
S3 Ge1 S4 108.92(9) 1_655 2_657 ?
S1 Ge1 S4 103.85(10) . 2_657 ?
S2 Ge1 S4 114.77(10) 2_647 2_657 ?
S3 Ge1 Eu1 55.38(6) 1_655 1_655 ?
S1 Ge1 Eu1 137.69(7) . 1_655 ?
S2 Ge1 Eu1 121.31(7) 2_647 1_655 ?
S4 Ge1 Eu1 55.58(6) 2_657 1_655 ?
S3 Ge1 Eu1 159.83(7) 1_655 . ?
S1 Ge1 Eu1 57.22(7) . . ?
S2 Ge1 Eu1 55.72(7) 2_647 . ?
S4 Ge1 Eu1 91.25(7) 2_657 . ?
Eu1 Ge1 Eu1 143.84(3) 1_655 . ?
S3 Ge1 Eu1 115.30(7) 1_655 2_657 ?
S1 Ge1 Eu1 51.69(7) . 2_657 ?
S2 Ge1 Eu1 131.13(7) 2_647 2_657 ?
S4 Ge1 Eu1 54.21(6) 2_657 2_657 ?
Eu1 Ge1 Eu1 92.35(3) 1_655 2_657 ?
Eu1 Ge1 Eu1 76.01(2) . 2_657 ?
S3 Ge1 K1 86.99(7) 1_655 . ?
S1 Ge1 K1 60.02(8) . . ?
S2 Ge1 K1 64.22(8) 2_647 . ?
S4 Ge1 K1 161.77(7) 2_657 . ?
Eu1 Ge1 K1 141.86(4) 1_655 . ?
Eu1 Ge1 K1 73.06(4) . . ?
Eu1 Ge1 K1 111.44(5) 2_657 . ?
S3 Ge1 K1 58.39(8) 1_655 2_656 ?
S1 Ge1 K1 59.52(8) . 2_656 ?
S2 Ge1 K1 138.04(7) 2_647 2_656 ?
S4 Ge1 K1 106.19(8) 2_657 2_656 ?
Eu1 Ge1 K1 88.94(4) 1_655 2_656 ?
Eu1 Ge1 K1 116.66(4) . 2_656 ?
Eu1 Ge1 K1 68.13(5) 2_657 2_656 ?
K1 Ge1 K1 74.06(5) . 2_656 ?
S4 K1 S3 105.11(8) 2_556 . ?
S4 K1 S1 140.00(12) 2_556 . ?
S3 K1 S1 70.73(7) . . ?
S4 K1 S2 67.68(7) 2_556 1_554 ?
S3 K1 S2 148.10(12) . 1_554 ?
S1 K1 S2 94.59(9) . 1_554 ?
S4 K1 S3 81.97(8) 2_556 2_546 ?
S3 K1 S3 89.22(9) . 2_546 ?
S1 K1 S3 136.17(9) . 2_546 ?
S2 K1 S3 118.94(8) 1_554 2_546 ?
S4 K1 S1 80.55(7) 2_556 2_646 ?
S3 K1 S1 153.85(13) . 2_646 ?
S1 K1 S1 121.23(7) . 2_646 ?
S2 K1 S1 57.87(6) 1_554 2_646 ?
S3 K1 S1 65.99(7) 2_546 2_646 ?
S4 K1 S2 159.89(12) 2_556 2_647 ?
S3 K1 S2 75.79(7) . 2_647 ?
S1 K1 S2 59.78(7) . 2_647 ?
S2 K1 S2 122.00(7) 1_554 2_647 ?
S3 K1 S2 77.95(9) 2_546 2_647 ?
S1 K1 S2 90.30(8) 2_646 2_647 ?
S4 K1 S3 65.36(7) 2_556 2_556 ?
S3 K1 S3 85.17(8) . 2_556 ?
S1 K1 S3 74.64(8) . 2_556 ?
S2 K1 S3 63.35(7) 1_554 2_556 ?
S3 K1 S3 143.92(9) 2_546 2_556 ?
S1 K1 S3 119.60(8) 2_646 2_556 ?
S2 K1 S3 134.12(9) 2_647 2_556 ?
S4 K1 Ge1 161.45(9) 2_556 . ?
S3 K1 Ge1 89.53(6) . . ?
S1 K1 Ge1 35.07(5) . . ?
S2 K1 Ge1 93.86(7) 1_554 . ?
S3 K1 Ge1 110.05(8) 2_546 . ?
S1 K1 Ge1 91.33(7) 2_646 . ?
S2 K1 Ge1 34.78(5) 2_647 . ?
S3 K1 Ge1 105.52(8) 2_556 . ?
S4 K1 Ge1 73.21(7) 2_556 2_646 ?
S3 K1 Ge1 122.48(10) . 2_646 ?
S1 K1 Ge1 143.81(8) . 2_646 ?
S2 K1 Ge1 86.29(6) 1_554 2_646 ?
S3 K1 Ge1 33.31(5) 2_546 2_646 ?
S1 K1 Ge1 33.75(5) 2_646 2_646 ?
S2 K1 Ge1 89.22(8) 2_647 2_646 ?
S3 K1 Ge1 135.28(7) 2_556 2_646 ?
Ge1 K1 Ge1 108.73(7) . 2_646 ?
S4 K1 Eu1 41.29(5) 2_556 1_554 ?
S3 K1 Eu1 145.77(7) . 1_554 ?
S1 K1 Eu1 136.20(9) . 1_554 ?
S2 K1 Eu1 41.70(5) 1_554 1_554 ?
S3 K1 Eu1 80.65(6) 2_546 1_554 ?
S1 K1 Eu1 42.09(4) 2_646 1_554 ?
S2 K1 Eu1 132.40(8) 2_647 1_554 ?
S3 K1 Eu1 84.21(6) 2_556 1_554 ?
Ge1 K1 Eu1 124.68(5) . 1_554 ?
Ge1 K1 Eu1 52.69(3) 2_646 1_554 ?
S4 K1 Eu1 145.40(7) 2_556 . ?
S3 K1 Eu1 40.51(4) . . ?
S1 K1 Eu1 42.15(5) . . ?
S2 K1 Eu1 136.39(8) 1_554 . ?
S3 K1 Eu1 98.06(7) 2_546 . ?
S1 K1 Eu1 131.26(8) 2_646 . ?
S2 K1 Eu1 41.03(5) 2_647 . ?
S3 K1 Eu1 100.45(7) 2_556 . ?
Ge1 K1 Eu1 49.35(3) . . ?
Ge1 K1 Eu1 123.62(8) 2_646 . ?
Eu1 K1 Eu1 173.14(6) 1_554 . ?
Ge1 S1 Eu1 91.39(8) . 2_657 ?
Ge1 S1 Eu1 83.19(8) . . ?
Eu1 S1 Eu1 98.28(8) 2_657 . ?
Ge1 S1 K1 84.91(9) . . ?
Eu1 S1 K1 172.49(10) 2_657 . ?
Eu1 S1 K1 87.78(8) . . ?
Ge1 S1 K1 86.73(9) . 2_656 ?
Eu1 S1 K1 85.16(7) 2_657 2_656 ?
Eu1 S1 K1 169.41(10) . 2_656 ?
K1 S1 K1 88.10(7) . 2_656 ?
Ge1 S2 Eu1 84.52(8) 2_657 2_657 ?
Ge1 S2 Eu1 106.13(9) 2_657 . ?
Eu1 S2 Eu1 100.29(8) 2_657 . ?
Ge1 S2 K1 94.47(9) 2_657 1_556 ?
Eu1 S2 K1 172.46(9) 2_657 1_556 ?
Eu1 S2 K1 87.17(8) . 1_556 ?
Ge1 S2 K1 81.01(9) 2_657 2_657 ?
Eu1 S2 K1 85.64(7) 2_657 2_657 ?
Eu1 S2 K1 171.02(10) . 2_657 ?
K1 S2 K1 86.82(7) 1_556 2_657 ?
Ge1 S3 Eu1 85.10(8) 1_455 . ?
Ge1 S3 K1 176.31(11) 1_455 . ?
Eu1 S3 K1 92.07(7) . . ?
Ge1 S3 K1 88.30(8) 1_455 2_556 ?
Eu1 S3 K1 113.23(8) . 2_556 ?
K1 S3 K1 95.01(9) . 2_556 ?
Ge1 S3 K1 87.71(8) 1_455 2_546 ?
Eu1 S3 K1 102.12(8) . 2_546 ?
K1 S3 K1 90.57(9) . 2_546 ?
K1 S3 K1 143.92(9) 2_556 2_546 ?
Ge1 S4 Eu1 84.30(7) 2_647 2_547 ?
Ge1 S4 Eu1 88.82(7) 2_647 . ?
Eu1 S4 Eu1 123.39(8) 2_547 . ?
Ge1 S4 K1 160.95(12) 2_647 2_546 ?
Eu1 S4 K1 90.63(7) 2_547 2_546 ?
Eu1 S4 K1 109.16(9) . 2_546 ?

loop_
_geom_bond_atom_site_label_1
_geom_bond_atom_site_label_2
_geom_bond_distance
_geom_bond_site_symmetry_2
_geom_bond_publ_flag
Eu1 S3 2.817(2) . ?
Eu1 S4 2.828(2) 2_557 ?
Eu1 S2 2.853(2) 2_647 ?
Eu1 S2 2.854(2) . ?
Eu1 S1 2.882(2) 2_647 ?
Eu1 S1 2.910(3) . ?
Eu1 S4 2.979(3) . ?
Eu1 Ge1 3.4105(14) 1_455 ?
Eu1 Ge1 3.4372(13) . ?
Eu1 Ge1 3.6720(14) 2_647 ?
Eu1 K1 4.284(2) 1_556 ?
Eu1 K1 4.334(2) . ?
Ge1 S3 2.178(2) 1_655 ?
Ge1 S1 2.206(2) . ?
Ge1 S2 2.208(3) 2_647 ?
Ge1 S4 2.209(2) 2_657 ?
Ge1 Eu1 3.4105(14) 1_655 ?
Ge1 Eu1 3.6720(14) 2_657 ?
Ge1 K1 3.824(3) . ?
Ge1 K1 3.964(3) 2_656 ?
K1 S4 3.188(3) 2_556 ?
K1 S3 3.193(3) . ?
K1 S1 3.326(3) . ?
K1 S2 3.339(3) 1_554 ?
K1 S3 3.378(4) 2_546 ?
K1 S1 3.422(3) 2_646 ?
K1 S2 3.486(3) 2_647 ?
K1 S3 3.614(4) 2_556 ?
K1 Ge1 3.964(3) 2_646 ?
K1 Eu1 4.284(2) 1_554 ?
S1 Eu1 2.882(2) 2_657 ?
S1 K1 3.422(3) 2_656 ?
S2 Ge1 2.209(3) 2_657 ?
S2 Eu1 2.853(2) 2_657 ?
S2 K1 3.339(3) 1_556 ?
S2 K1 3.486(3) 2_657 ?
S3 Ge1 2.178(2) 1_455 ?
S3 K1 3.378(4) 2_556 ?
S3 K1 3.614(4) 2_546 ?
S4 Ge1 2.209(2) 2_647 ?
S4 Eu1 2.827(2) 2_547 ?
S4 K1 3.188(3) 2_546 ?
